data_1548547
loop_
_publ_author_name
'Yu, Chao'
'Zhang, Pengfei'
'Gao, Fei'
'Zhang, Shaowen'
'Li, Xiaofang'

_publ_section_title
;
 A displacement-type fluorescent probe reveals active species in the
 coordinative polymerization of olefins
;
_journal_issue 5
_journal_name_full 'Polymer Chemistry'
_journal_page_first 603
_journal_paper_doi 10.1039/C7PY01915G
_journal_volume 9
_journal_year 2018
_chemical_formula_moiety 'C26 H35 Al N2'
_chemical_formula_sum 'C26 H35 Al N2'
_chemical_formula_weight 402.54
_space_group_crystal_system monoclinic
_space_group_IT_number 14
_space_group_name_Hall '-P 2ybc'
_space_group_name_H-M_alt 'P 1 21/c 1'
_symmetry_space_group_name_Hall '-P 2ybc'
_symmetry_space_group_name_H-M 'P 1 21/c 1'
_atom_sites_solution_hydrogens geom
_atom_sites_solution_primary direct
_audit_creation_date 2017-05-23
_audit_creation_method
;
Olex2 1.2
(compiled 2017.03.02 svn.r3394 for OlexSys, GUI svn.r5324)
;
_audit_update_record
;
2017-05-26 deposited with the CCDC.
2017-12-26 downloaded from the CCDC.
;
_cell_angle_alpha 90
_cell_angle_beta 106.63(3)
_cell_angle_gamma 90
_cell_formula_units_Z 4
_cell_length_a 7.8769(16)
_cell_length_b 28.840(6)
_cell_length_c 10.921(2)
_cell_measurement_reflns_used 8272
_cell_measurement_temperature 153(2)
_cell_measurement_theta_max 31.5074
_cell_measurement_theta_min 2.1185
_cell_volume 2377.2(9)
_computing_molecular_graphics 'Olex2 (Dolomanov et al., 2009)'
_computing_publication_material 'Olex2 (Dolomanov et al., 2009)'
_computing_structure_refinement 'XL (Sheldrick, 2008)'
_computing_structure_solution 'ShelXS (Sheldrick, 2008)'
_diffrn_ambient_temperature 153.15
_diffrn_measured_fraction_theta_full 0.997
_diffrn_measured_fraction_theta_max 0.994
_diffrn_measurement_device_type 'multiwire proportional'
_diffrn_measurement_method 'phi and omega scans'
_diffrn_radiation_monochromator graphite
_diffrn_radiation_type MoK\a
_diffrn_radiation_wavelength 0.71073
_diffrn_reflns_av_R_equivalents 0.0383
_diffrn_reflns_av_unetI/netI 0.0490
_diffrn_reflns_Laue_measured_fraction_full 0.997
_diffrn_reflns_Laue_measured_fraction_max 0.994
_diffrn_reflns_limit_h_max 11
_diffrn_reflns_limit_h_min -10
_diffrn_reflns_limit_k_max 42
_diffrn_reflns_limit_k_min -42
_diffrn_reflns_limit_l_max 16
_diffrn_reflns_limit_l_min -14
_diffrn_reflns_number 23487
_diffrn_reflns_point_group_measured_fraction_full 0.997
_diffrn_reflns_point_group_measured_fraction_max 0.994
_diffrn_reflns_theta_full 25.242
_diffrn_reflns_theta_max 31.506
_diffrn_reflns_theta_min 2.790
_exptl_absorpt_coefficient_mu 0.099
_exptl_absorpt_correction_T_max 1.0000
_exptl_absorpt_correction_T_min 0.9077
_exptl_absorpt_correction_type multi-scan
_exptl_absorpt_process_details 'CrystalClear (Rigaku Inc., 2008)'
_exptl_crystal_colour red
_exptl_crystal_density_diffrn 1.125
_exptl_crystal_description block
_exptl_crystal_F_000 872
_exptl_crystal_size_max 0.6
_exptl_crystal_size_mid 0.43
_exptl_crystal_size_min 0.4
_refine_diff_density_max 0.344
_refine_diff_density_min -0.398
_refine_diff_density_rms 0.047
_refine_ls_extinction_method none
_refine_ls_goodness_of_fit_ref 1.105
_refine_ls_hydrogen_treatment constr
_refine_ls_matrix_type full
_refine_ls_number_parameters 271
_refine_ls_number_reflns 7873
_refine_ls_number_restraints 0
_refine_ls_restrained_S_all 1.105
_refine_ls_R_factor_all 0.0683
_refine_ls_R_factor_gt 0.0581
_refine_ls_shift/su_max 0.001
_refine_ls_shift/su_mean 0.000
_refine_ls_structure_factor_coef Fsqd
_refine_ls_weighting_details 'w=1/[\s^2^(Fo^2^)+(0.0703P)^2^+0.4018P] where P=(Fo^2^+2Fc^2^)/3'
_refine_ls_weighting_scheme calc
_refine_ls_wR_factor_gt 0.1509
_refine_ls_wR_factor_ref 0.1597
_reflns_Friedel_coverage 0.000
_reflns_number_gt 6811
_reflns_number_total 7873
_reflns_threshold_expression 'I > 2\s(I)'
_cod_data_source_file c7py01915g2.cif
_cod_data_source_block bo4592
_cod_depositor_comments 'Adding full bibliography for 1548544--1548547.cif.'
_cod_original_cell_volume 2377.1(9)
_cod_database_code 1548547
_shelx_shelxl_version_number 2014/7
_shelx_space_group_comment
;
The symmetry employed for this shelxl refinement is uniquely defined
by the following loop, which should always be used as a source of
symmetry information in preference to the above space-group names.
They are only intended as comments.
;
_shelx_estimated_absorpt_t_max 0.961
_shelx_estimated_absorpt_t_min 0.943
_olex2_refinement_description
;
1. Fixed Uiso
 At 1.2 times of:
  All C(H) groups, All C(H,H) groups
 At 1.5 times of:
  All C(H,H,H) groups
2.a Secondary CH2 refined with riding coordinates:
 C23(H23A,H23B), C25(H25A,H25B)
2.b Aromatic/amide H refined with riding coordinates:
 C3(H3), C7(H7), C12(H12), C20(H20)
2.c Idealised Me refined as rotating group:
 C1(H1A,H1B,H1C), C8(H8A,H8B,H8C), C9(H9A,H9B,H9C), C10(H10A,H10B,H10C),
 C14(H14A,H14B,H14C), C19(H19A,H19B,H19C), C22(H22A,H22B,H22C), C24(H24A,H24B,
 H24C), C26(H26A,H26B,H26C)
;
_olex2_submission_special_instructions 'No special instructions were received'

loop_
_space_group_symop_operation_xyz
'x, y, z'
'-x, y+1/2, -z+1/2'
'-x, -y, -z'
'x, -y-1/2, z-1/2'

loop_
_atom_site_label
_atom_site_type_symbol
_atom_site_fract_x
_atom_site_fract_y
_atom_site_fract_z
_atom_site_U_iso_or_equiv
_atom_site_adp_type
_atom_site_occupancy
_atom_site_site_symmetry_order
_atom_site_calc_flag
_atom_site_refinement_flags_posn
Al1 Al 0.52814(6) 0.17950(2) 0.65091(4) 0.02840(11) Uani 1 1 d .
N1 N 0.63610(15) 0.17101(4) 0.51626(11) 0.0289(2) Uani 1 1 d .
N2 N 0.34849(15) 0.13414(4) 0.58700(10) 0.0271(2) Uani 1 1 d .
C1 C 0.1781(3) 0.01305(7) -0.08911(17) 0.0535(5) Uani 1 1 d .
H1A H 0.2073 0.0302 -0.1578 0.080 Uiso 1 1 calc GR
H1B H 0.0492 0.0096 -0.1094 0.080 Uiso 1 1 calc GR
H1C H 0.2335 -0.0177 -0.0807 0.080 Uiso 1 1 calc GR
C2 C 0.2462(2) 0.03922(5) 0.03498(14) 0.0360(3) Uani 1 1 d .
C3 C 0.3800(2) 0.02129(5) 0.13577(14) 0.0349(3) Uani 1 1 d .
H3 H 0.4312 -0.0077 0.1255 0.042 Uiso 1 1 calc R
C4 C 0.44142(18) 0.04472(4) 0.25166(13) 0.0288(2) Uani 1 1 d .
C5 C 0.36570(16) 0.08748(4) 0.26613(11) 0.0241(2) Uani 1 1 d .
C6 C 0.23063(16) 0.10647(4) 0.16536(12) 0.0265(2) Uani 1 1 d .
C7 C 0.17399(18) 0.08197(5) 0.05140(12) 0.0324(3) Uani 1 1 d .
H7 H 0.0834 0.0948 -0.0173 0.039 Uiso 1 1 calc R
C8 C 0.5867(2) 0.02413(6) 0.35903(16) 0.0418(3) Uani 1 1 d .
H8A H 0.5946 -0.0093 0.3450 0.063 Uiso 1 1 calc GR
H8B H 0.5603 0.0294 0.4403 0.063 Uiso 1 1 calc GR
H8C H 0.6998 0.0389 0.3617 0.063 Uiso 1 1 calc GR
C9 C 0.14778(19) 0.15246(5) 0.17974(15) 0.0357(3) Uani 1 1 d .
H9A H 0.0926 0.1506 0.2494 0.054 Uiso 1 1 calc GR
H9B H 0.0575 0.1602 0.0999 0.054 Uiso 1 1 calc GR
H9C H 0.2393 0.1766 0.1993 0.054 Uiso 1 1 calc GR
C10 C 0.8678(2) 0.23150(6) 0.59373(16) 0.0440(4) Uani 1 1 d .
H10A H 0.7995 0.2604 0.5808 0.066 Uiso 1 1 calc GR
H10B H 0.9846 0.2373 0.5817 0.066 Uiso 1 1 calc GR
H10C H 0.8823 0.2200 0.6806 0.066 Uiso 1 1 calc GR
C11 C 0.77177(18) 0.19601(5) 0.49915(14) 0.0323(3) Uani 1 1 d .
C12 C 0.79958(18) 0.18521(5) 0.38147(14) 0.0329(3) Uani 1 1 d .
H12 H 0.8888 0.1981 0.3488 0.039 Uiso 1 1 calc R
C13 C 0.67587(17) 0.15269(5) 0.32092(13) 0.0288(2) Uani 1 1 d .
C14 C 0.6612(2) 0.13399(6) 0.19027(14) 0.0377(3) Uani 1 1 d .
H14A H 0.7444 0.1504 0.1539 0.057 Uiso 1 1 calc GR
H14B H 0.5401 0.1385 0.1351 0.057 Uiso 1 1 calc GR
H14C H 0.6895 0.1008 0.1963 0.057 Uiso 1 1 calc GR
C15 C 0.57080(16) 0.14336(4) 0.40641(12) 0.0263(2) Uani 1 1 d .
C16 C 0.42441(16) 0.11375(4) 0.38953(11) 0.0241(2) Uani 1 1 d .
C17 C 0.32192(16) 0.10788(4) 0.47466(11) 0.0246(2) Uani 1 1 d .
C18 C 0.17383(17) 0.07749(4) 0.46489(12) 0.0276(2) Uani 1 1 d .
C19 C 0.0922(2) 0.04155(5) 0.36650(14) 0.0367(3) Uani 1 1 d .
H19A H 0.0372 0.0567 0.2844 0.055 Uiso 1 1 calc GR
H19B H 0.0019 0.0243 0.3936 0.055 Uiso 1 1 calc GR
H19C H 0.1841 0.0201 0.3571 0.055 Uiso 1 1 calc GR
C20 C 0.11538(18) 0.08675(5) 0.56984(13) 0.0308(3) Uani 1 1 d .
H20 H 0.0184 0.0721 0.5896 0.037 Uiso 1 1 calc R
C21 C 0.22324(19) 0.12130(5) 0.64229(13) 0.0304(3) Uani 1 1 d .
C22 C 0.2104(2) 0.14194(6) 0.76475(15) 0.0422(3) Uani 1 1 d .
H22A H 0.2956 0.1267 0.8368 0.063 Uiso 1 1 calc GR
H22B H 0.0902 0.1375 0.7718 0.063 Uiso 1 1 calc GR
H22C H 0.2370 0.1752 0.7660 0.063 Uiso 1 1 calc GR
C23 C 0.6805(2) 0.15847(6) 0.81874(15) 0.0442(4) Uani 1 1 d .
H23A H 0.8000 0.1721 0.8329 0.053 Uiso 1 1 calc R
H23B H 0.6312 0.1705 0.8864 0.053 Uiso 1 1 calc R
C24 C 0.6980(3) 0.10615(8) 0.8318(2) 0.0737(7) Uani 1 1 d .
H24A H 0.7548 0.0941 0.7693 0.110 Uiso 1 1 calc GR
H24B H 0.5802 0.0923 0.8163 0.110 Uiso 1 1 calc GR
H24C H 0.7704 0.0983 0.9183 0.110 Uiso 1 1 calc GR
C25 C 0.4191(2) 0.24163(5) 0.63245(15) 0.0379(3) Uani 1 1 d .
H25A H 0.3316 0.2427 0.6819 0.045 Uiso 1 1 calc R
H25B H 0.5120 0.2649 0.6696 0.045 Uiso 1 1 calc R
C26 C 0.3266(3) 0.25483(7) 0.49378(18) 0.0592(5) Uani 1 1 d .
H26A H 0.4143 0.2565 0.4458 0.089 Uiso 1 1 calc GR
H26B H 0.2690 0.2851 0.4914 0.089 Uiso 1 1 calc GR
H26C H 0.2374 0.2314 0.4552 0.089 Uiso 1 1 calc GR

loop_
_atom_site_aniso_label
_atom_site_aniso_U_11
_atom_site_aniso_U_22
_atom_site_aniso_U_33
_atom_site_aniso_U_23
_atom_site_aniso_U_13
_atom_site_aniso_U_12
Al1 0.0326(2) 0.0276(2) 0.02429(19) -0.00328(14) 0.00704(15) -0.00332(15)
N1 0.0271(5) 0.0298(5) 0.0293(5) -0.0040(4) 0.0074(4) -0.0058(4)
N2 0.0294(5) 0.0290(5) 0.0241(5) -0.0022(4) 0.0094(4) -0.0025(4)
C1 0.0566(10) 0.0678(12) 0.0385(8) -0.0240(8) 0.0174(7) -0.0207(9)
C2 0.0386(7) 0.0421(7) 0.0307(7) -0.0108(5) 0.0155(6) -0.0132(6)
C3 0.0423(8) 0.0292(6) 0.0381(7) -0.0077(5) 0.0194(6) -0.0044(5)
C4 0.0324(6) 0.0265(5) 0.0298(6) 0.0001(4) 0.0124(5) 0.0010(5)
C5 0.0243(5) 0.0253(5) 0.0237(5) -0.0012(4) 0.0085(4) -0.0017(4)
C6 0.0241(5) 0.0294(6) 0.0267(6) 0.0023(4) 0.0083(4) -0.0023(4)
C7 0.0284(6) 0.0448(7) 0.0231(6) -0.0008(5) 0.0060(5) -0.0075(5)
C8 0.0445(8) 0.0408(7) 0.0407(8) 0.0081(6) 0.0133(6) 0.0164(6)
C9 0.0317(7) 0.0341(7) 0.0402(7) 0.0055(5) 0.0083(6) 0.0058(5)
C10 0.0407(8) 0.0439(8) 0.0457(9) -0.0097(7) 0.0093(7) -0.0176(7)
C11 0.0278(6) 0.0321(6) 0.0366(7) -0.0015(5) 0.0084(5) -0.0062(5)
C12 0.0274(6) 0.0350(6) 0.0382(7) 0.0005(5) 0.0124(5) -0.0053(5)
C13 0.0256(6) 0.0309(6) 0.0315(6) -0.0003(5) 0.0107(5) -0.0015(5)
C14 0.0369(7) 0.0458(8) 0.0363(7) -0.0055(6) 0.0197(6) -0.0081(6)
C15 0.0255(5) 0.0274(5) 0.0262(5) -0.0020(4) 0.0081(4) -0.0019(4)
C16 0.0233(5) 0.0249(5) 0.0238(5) -0.0011(4) 0.0063(4) -0.0006(4)
C17 0.0252(5) 0.0256(5) 0.0230(5) -0.0010(4) 0.0071(4) -0.0017(4)
C18 0.0270(6) 0.0290(6) 0.0266(6) 0.0018(4) 0.0073(4) -0.0032(4)
C19 0.0371(7) 0.0402(7) 0.0340(7) -0.0045(5) 0.0122(6) -0.0154(6)
C20 0.0312(6) 0.0334(6) 0.0303(6) 0.0028(5) 0.0126(5) -0.0042(5)
C21 0.0347(6) 0.0321(6) 0.0271(6) 0.0013(5) 0.0133(5) -0.0004(5)
C22 0.0540(9) 0.0453(8) 0.0342(7) -0.0057(6) 0.0239(7) -0.0059(7)
C23 0.0419(8) 0.0517(9) 0.0327(7) 0.0036(6) 0.0007(6) -0.0062(7)
C24 0.0541(12) 0.0578(12) 0.0884(16) 0.0271(11) -0.0128(11) 0.0027(9)
C25 0.0479(8) 0.0297(6) 0.0382(7) -0.0019(5) 0.0156(6) 0.0009(6)
C26 0.0796(14) 0.0590(11) 0.0445(10) 0.0164(8) 0.0267(9) 0.0283(10)

loop_
_atom_type_symbol
_atom_type_description
_atom_type_scat_dispersion_real
_atom_type_scat_dispersion_imag
_atom_type_scat_source
C C 0.0033 0.0016 'International Tables Vol C Tables 4.2.6.8 and 6.1.1.4'
H H 0.0000 0.0000 'International Tables Vol C Tables 4.2.6.8 and 6.1.1.4'
N N 0.0061 0.0033 'International Tables Vol C Tables 4.2.6.8 and 6.1.1.4'
Al Al 0.0645 0.0514 'International Tables Vol C Tables 4.2.6.8 and 6.1.1.4'

loop_
_geom_angle_atom_site_label_1
_geom_angle_atom_site_label_2
_geom_angle_atom_site_label_3
_geom_angle
N1 Al1 C23 112.83(7)
N1 Al1 C25 108.31(6)
N2 Al1 N1 94.44(5)
N2 Al1 C23 108.59(7)
N2 Al1 C25 109.27(6)
C25 Al1 C23 120.29(7)
C11 N1 Al1 125.69(10)
C11 N1 C15 107.20(11)
C15 N1 Al1 126.32(9)
C17 N2 Al1 126.77(9)
C21 N2 Al1 125.90(9)
C21 N2 C17 107.33(11)
H1A C1 H1B 109.5
H1A C1 H1C 109.5
H1B C1 H1C 109.5
C2 C1 H1A 109.5
C2 C1 H1B 109.5
C2 C1 H1C 109.5
C3 C2 C1 121.33(15)
C3 C2 C7 118.28(12)
C7 C2 C1 120.39(15)
C2 C3 H3 119.1
C2 C3 C4 121.81(13)
C4 C3 H3 119.1
C3 C4 C5 118.81(12)
C3 C4 C8 120.31(13)
C5 C4 C8 120.88(12)
C4 C5 C6 120.48(11)
C4 C5 C16 121.03(11)
C6 C5 C16 118.48(11)
C5 C6 C9 121.03(12)
C7 C6 C5 118.73(12)
C7 C6 C9 120.25(12)
C2 C7 H7 119.1
C6 C7 C2 121.89(13)
C6 C7 H7 119.1
C4 C8 H8A 109.5
C4 C8 H8B 109.5
C4 C8 H8C 109.5
H8A C8 H8B 109.5
H8A C8 H8C 109.5
H8B C8 H8C 109.5
C6 C9 H9A 109.5
C6 C9 H9B 109.5
C6 C9 H9C 109.5
H9A C9 H9B 109.5
H9A C9 H9C 109.5
H9B C9 H9C 109.5
H10A C10 H10B 109.5
H10A C10 H10C 109.5
H10B C10 H10C 109.5
C11 C10 H10A 109.5
C11 C10 H10B 109.5
C11 C10 H10C 109.5
N1 C11 C10 122.37(13)
N1 C11 C12 110.34(12)
C12 C11 C10 127.23(13)
C11 C12 H12 125.8
C13 C12 C11 108.50(12)
C13 C12 H12 125.8
C12 C13 C14 123.59(13)
C12 C13 C15 105.96(12)
C15 C13 C14 130.43(12)
C13 C14 H14A 109.5
C13 C14 H14B 109.5
C13 C14 H14C 109.5
H14A C14 H14B 109.5
H14A C14 H14C 109.5
H14B C14 H14C 109.5
N1 C15 C13 108.00(11)
C16 C15 N1 122.81(11)
C16 C15 C13 129.17(12)
C15 C16 C5 117.13(11)
C15 C16 C17 126.31(11)
C17 C16 C5 116.49(10)
N2 C17 C18 107.94(11)
C16 C17 N2 122.85(11)
C16 C17 C18 129.18(11)
C17 C18 C19 130.31(12)
C20 C18 C17 106.09(11)
C20 C18 C19 123.59(12)
C18 C19 H19A 109.5
C18 C19 H19B 109.5
C18 C19 H19C 109.5
H19A C19 H19B 109.5
H19A C19 H19C 109.5
H19B C19 H19C 109.5
C18 C20 H20 125.8
C18 C20 C21 108.37(12)
C21 C20 H20 125.8
N2 C21 C20 110.27(12)
N2 C21 C22 122.52(13)
C20 C21 C22 127.21(13)
C21 C22 H22A 109.5
C21 C22 H22B 109.5
C21 C22 H22C 109.5
H22A C22 H22B 109.5
H22A C22 H22C 109.5
H22B C22 H22C 109.5
Al1 C23 H23A 108.8
Al1 C23 H23B 108.8
H23A C23 H23B 107.6
C24 C23 Al1 114.00(13)
C24 C23 H23A 108.8
C24 C23 H23B 108.8
C23 C24 H24A 109.5
C23 C24 H24B 109.5
C23 C24 H24C 109.5
H24A C24 H24B 109.5
H24A C24 H24C 109.5
H24B C24 H24C 109.5
Al1 C25 H25A 108.9
Al1 C25 H25B 108.9
H25A C25 H25B 107.7
C26 C25 Al1 113.42(11)
C26 C25 H25A 108.9
C26 C25 H25B 108.9
C25 C26 H26A 109.5
C25 C26 H26B 109.5
C25 C26 H26C 109.5
H26A C26 H26B 109.5
H26A C26 H26C 109.5
H26B C26 H26C 109.5

loop_
_geom_bond_atom_site_label_1
_geom_bond_atom_site_label_2
_geom_bond_distance
Al1 N1 1.9134(13)
Al1 N2 1.9067(12)
Al1 C23 1.9768(17)
Al1 C25 1.9725(15)
N1 C11 1.3458(17)
N1 C15 1.4092(16)
N2 C17 1.4056(15)
N2 C21 1.3475(17)
C1 H1A 0.9800
C1 H1B 0.9800
C1 H1C 0.9800
C1 C2 1.509(2)
C2 C3 1.388(2)
C2 C7 1.391(2)
C3 H3 0.9500
C3 C4 1.3933(19)
C4 C5 1.3985(17)
C4 C8 1.506(2)
C5 C6 1.4045(17)
C5 C16 1.4990(16)
C6 C7 1.3890(18)
C6 C9 1.5061(19)
C7 H7 0.9500
C8 H8A 0.9800
C8 H8B 0.9800
C8 H8C 0.9800
C9 H9A 0.9800
C9 H9B 0.9800
C9 H9C 0.9800
C10 H10A 0.9800
C10 H10B 0.9800
C10 H10C 0.9800
C10 C11 1.497(2)
C11 C12 1.399(2)
C12 H12 0.9500
C12 C13 1.3776(19)
C13 C14 1.4984(19)
C13 C15 1.4393(18)
C14 H14A 0.9800
C14 H14B 0.9800
C14 H14C 0.9800
C15 C16 1.4040(17)
C16 C17 1.4052(17)
C17 C18 1.4384(17)
C18 C19 1.4988(19)
C18 C20 1.3780(19)
C19 H19A 0.9800
C19 H19B 0.9800
C19 H19C 0.9800
C20 H20 0.9500
C20 C21 1.3986(19)
C21 C22 1.4935(19)
C22 H22A 0.9800
C22 H22B 0.9800
C22 H22C 0.9800
C23 H23A 0.9900
C23 H23B 0.9900
C23 C24 1.518(3)
C24 H24A 0.9800
C24 H24B 0.9800
C24 H24C 0.9800
C25 H25A 0.9900
C25 H25B 0.9900
C25 C26 1.529(2)
C26 H26A 0.9800
C26 H26B 0.9800
C26 H26C 0.9800

loop_
_geom_torsion_atom_site_label_1
_geom_torsion_atom_site_label_2
_geom_torsion_atom_site_label_3
_geom_torsion_atom_site_label_4
_geom_torsion
Al1 N1 C11 C10 6.1(2)
Al1 N1 C11 C12 -171.12(10)
Al1 N1 C15 C13 170.71(9)
Al1 N1 C15 C16 -7.65(18)
Al1 N2 C17 C16 -3.08(17)
Al1 N2 C17 C18 179.01(9)
Al1 N2 C21 C20 -179.19(9)
Al1 N2 C21 C22 0.0(2)
N1 C11 C12 C13 0.83(17)
N1 C15 C16 C5 178.10(11)
N1 C15 C16 C17 1.3(2)
N2 C17 C18 C19 -178.30(13)
N2 C17 C18 C20 0.69(14)
C1 C2 C3 C4 -178.67(14)
C1 C2 C7 C6 178.47(14)
C2 C3 C4 C5 -0.1(2)
C2 C3 C4 C8 179.86(14)
C3 C2 C7 C6 -0.8(2)
C3 C4 C5 C6 -0.20(19)
C3 C4 C5 C16 178.89(12)
C4 C5 C6 C7 0.00(18)
C4 C5 C6 C9 179.91(12)
C4 C5 C16 C15 86.66(15)
C4 C5 C16 C17 -96.21(14)
C5 C6 C7 C2 0.5(2)
C5 C16 C17 N2 -172.58(11)
C5 C16 C17 C18 4.86(19)
C6 C5 C16 C15 -94.23(14)
C6 C5 C16 C17 82.90(14)
C7 C2 C3 C4 0.6(2)
C8 C4 C5 C6 179.82(13)
C8 C4 C5 C16 -1.08(19)
C9 C6 C7 C2 -179.39(13)
C10 C11 C12 C13 -176.26(15)
C11 N1 C15 C13 0.43(15)
C11 N1 C15 C16 -177.92(12)
C11 C12 C13 C14 177.87(13)
C11 C12 C13 C15 -0.52(15)
C12 C13 C15 N1 0.06(15)
C12 C13 C15 C16 178.28(13)
C13 C15 C16 C5 0.1(2)
C13 C15 C16 C17 -176.70(13)
C14 C13 C15 N1 -178.18(14)
C14 C13 C15 C16 0.0(2)
C15 N1 C11 C10 176.49(13)
C15 N1 C11 C12 -0.77(16)
C15 C16 C17 N2 4.3(2)
C15 C16 C17 C18 -178.31(13)
C16 C5 C6 C7 -179.12(11)
C16 C5 C6 C9 0.80(18)
C16 C17 C18 C19 4.0(2)
C16 C17 C18 C20 -177.05(13)
C17 N2 C21 C20 0.65(15)
C17 N2 C21 C22 179.81(13)
C17 C18 C20 C21 -0.30(15)
C18 C20 C21 N2 -0.22(16)
C18 C20 C21 C22 -179.33(14)
C19 C18 C20 C21 178.77(13)
C21 N2 C17 C16 177.09(12)
C21 N2 C17 C18 -0.82(14)
